data_7045152
loop_
_publ_author_name
'Liu, Fu-Ling'
'Li, Dong'
'Su, Li-Jie'
'Tao, Jun'

_publ_section_title
;
 Reversible three equal-step spin crossover in an iron(ii) Hofmann-type
 metal-organic framework.
;
_journal_issue 5
_journal_name_full 'Dalton transactions (Cambridge, England : 2003)'
_journal_page_first 1407
_journal_page_last 1411
_journal_paper_doi 10.1039/c7dt04205a
_journal_volume 47
_journal_year 2018
_chemical_formula_sum 'C22.5 H10.25 Fe N11.5 O2.5 Pt'
_chemical_formula_weight 732.61
_space_group_crystal_system orthorhombic
_space_group_IT_number 55
_space_group_name_Hall '-P 2 2ab'
_space_group_name_H-M_alt 'P b a m'
_symmetry_space_group_name_Hall '-P 2 2ab'
_symmetry_space_group_name_H-M 'P b a m'
_atom_sites_solution_hydrogens mixed
_audit_creation_method SHELXL-2014/7
_audit_update_record
;
2017-10-21 deposited with the CCDC.
2017-12-22 downloaded from the CCDC.
;
_cell_angle_alpha 90
_cell_angle_beta 90
_cell_angle_gamma 90
_cell_formula_units_Z 8
_cell_length_a 27.3734(7)
_cell_length_b 28.6387(9)
_cell_length_c 7.1961(2)
_cell_measurement_reflns_used 5824
_cell_measurement_temperature 100(2)
_cell_measurement_theta_max 65.7750
_cell_measurement_theta_min 3.5540
_cell_volume 5641.3(3)
_computing_structure_refinement 'SHELXL-2014/7 (Sheldrick, 2014)'
_diffrn_ambient_temperature 100(2)
_diffrn_measured_fraction_theta_full 0.979
_diffrn_measured_fraction_theta_max 0.979
_diffrn_measurement_device_type 'SuperNova, Dual, Cu at zero, Atlas'
_diffrn_radiation_type CuK\a
_diffrn_radiation_wavelength 1.54184
_diffrn_reflns_av_R_equivalents 0.0350
_diffrn_reflns_av_unetI/netI 0.0294
_diffrn_reflns_Laue_measured_fraction_full 0.979
_diffrn_reflns_Laue_measured_fraction_max 0.979
_diffrn_reflns_limit_h_max 32
_diffrn_reflns_limit_h_min -25
_diffrn_reflns_limit_k_max 33
_diffrn_reflns_limit_k_min -33
_diffrn_reflns_limit_l_max 3
_diffrn_reflns_limit_l_min -8
_diffrn_reflns_number 16680
_diffrn_reflns_point_group_measured_fraction_full 0.979
_diffrn_reflns_point_group_measured_fraction_max 0.979
_diffrn_reflns_theta_full 65.610
_diffrn_reflns_theta_max 65.610
_diffrn_reflns_theta_min 3.483
_exptl_absorpt_coefficient_mu 13.639
_exptl_absorpt_correction_T_max 1.00000
_exptl_absorpt_correction_T_min 0.61279
_exptl_absorpt_correction_type multi-scan
_exptl_crystal_colour red
_exptl_crystal_density_diffrn 1.725
_exptl_crystal_description rodlike
_exptl_crystal_F_000 2798
_exptl_crystal_size_max 0.100
_exptl_crystal_size_mid 0.050
_exptl_crystal_size_min 0.050
_refine_diff_density_max 3.522
_refine_diff_density_min -2.262
_refine_diff_density_rms 0.220
_refine_ls_extinction_method none
_refine_ls_goodness_of_fit_ref 1.081
_refine_ls_hydrogen_treatment constr
_refine_ls_matrix_type full
_refine_ls_number_parameters 519
_refine_ls_number_reflns 5197
_refine_ls_number_restraints 486
_refine_ls_restrained_S_all 1.061
_refine_ls_R_factor_all 0.0616
_refine_ls_R_factor_gt 0.0532
_refine_ls_shift/su_max 0.047
_refine_ls_shift/su_mean 0.001
_refine_ls_structure_factor_coef Fsqd
_refine_ls_weighting_details 'w=1/[\s^2^(Fo^2^)+(0.0750P)^2^+76.2650P] where P=(Fo^2^+2Fc^2^)/3'
_refine_ls_weighting_scheme calc
_refine_ls_wR_factor_gt 0.1446
_refine_ls_wR_factor_ref 0.1524
_reflns_Friedel_coverage 0.000
_reflns_number_gt 4312
_reflns_number_total 5197
_reflns_threshold_expression 'I > 2\s(I)'
_cod_data_source_file c7dt04205a2.cif
_cod_data_source_block p-100K
_cod_depositor_comments 'Adding full bibliography for 7045151--7045154.cif.'
_cod_original_formula_sum 'C22.50 H10.25 Fe N11.50 O2.50 Pt'
_cod_database_code 7045152
_shelx_shelxl_version_number 2014/7
_shelx_space_group_comment
;
The symmetry employed for this shelxl refinement is uniquely defined
by the following loop, which should always be used as a source of
symmetry information in preference to the above space-group names.
They are only intended as comments.
;
_shelx_estimated_absorpt_t_min 0.342
_shelx_estimated_absorpt_t_max 0.549

loop_
_space_group_symop_operation_xyz
'x, y, z'
'-x, -y, z'
'-x+1/2, y+1/2, -z'
'x+1/2, -y+1/2, -z'
'-x, -y, -z'
'x, y, -z'
'x-1/2, -y-1/2, z'
'-x-1/2, y-1/2, z'

loop_
_atom_site_label
_atom_site_type_symbol
_atom_site_fract_x
_atom_site_fract_y
_atom_site_fract_z
_atom_site_U_iso_or_equiv
_atom_site_adp_type
_atom_site_occupancy
_atom_site_site_symmetry_order
_atom_site_calc_flag
_atom_site_refinement_flags_posn
_atom_site_refinement_flags_adp
_atom_site_refinement_flags_occupancy
Pt2 Pt 0.37413(2) 0.46497(2) 1.0000 0.00726(16) Uani 1 2 d S T P
Pt1 Pt 0.12609(2) 0.46797(2) 0.0000 0.00627(16) Uani 1 2 d S T P
Fe1 Fe 0.0000 0.5000 -0.5000 0.0039(4) Uani 1 4 d S T P
Fe3 Fe 0.5000 0.5000 1.5000 0.0048(4) Uani 1 4 d S T P
Fe2 Fe 0.25255(5) 0.43797(5) 0.5000 0.0033(3) Uani 1 2 d S T P
N6 N 0.0478(2) 0.48769(18) -0.3095(8) 0.0094(11) Uani 1 1 d . U .
N8 N 0.3017(2) 0.43042(18) 0.6918(8) 0.0081(11) Uani 1 1 d . U .
N13 N 0.2305(3) 0.0072(3) 0.5000 0.0089(13) Uani 1 2 d S TU P
N1 N 0.0192(3) 0.5662(3) -0.5000 0.0104(13) Uani 1 2 d S TU P
N5 N 0.0176(3) 0.9260(3) -0.5000 0.0141(14) Uani 1 2 d S TU P
N14 N 0.4449(2) 0.5100(2) 1.2908(9) 0.0127(11) Uani 1 1 d . U .
N9 N 0.2352(3) 0.3703(3) 0.5000 0.0093(13) Uani 1 2 d S TU P
N7 N 0.2045(2) 0.44930(18) 0.3100(8) 0.0080(11) Uani 1 1 d . U .
N12 N 0.2237(3) 0.1892(3) 0.5000 0.0171(14) Uani 1 2 d S TU P
C13 C 0.1756(2) 0.4559(2) 0.1960(10) 0.0101(12) Uani 1 1 d . U .
C3 C 0.2091(4) 0.2757(3) 0.5000 0.0133(13) Uani 1 2 d S TU P
C24 C -0.0162(4) 0.8925(4) -0.5000 0.0164(15) Uani 1 2 d S TU P
H24 H -0.0496 0.9013 -0.5000 0.020 Uiso 1 2 calc R U P
C17 C 0.0451(4) 0.6607(4) -0.5000 0.0170(14) Uani 1 2 d S TU P
C12 C 0.1714(4) 0.0681(3) 0.5000 0.0122(15) Uani 1 2 d S TU P
H12 H 0.1379 0.0768 0.5000 0.015 Uiso 1 2 calc R U P
C11 C 0.1840(3) 0.0216(3) 0.5000 0.0093(14) Uani 1 2 d S TU P
H11 H 0.1587 -0.0012 0.5000 0.011 Uiso 1 2 calc R U P
C28 C 0.4174(3) 0.4939(2) 1.1876(10) 0.0124(13) Uani 1 1 d . U .
C10 C 0.2659(4) 0.0404(3) 0.5000 0.0105(14) Uani 1 2 d S TU P
H10 H 0.2992 0.0309 0.5000 0.013 Uiso 1 2 calc R U P
C8 C 0.2068(4) 0.1023(3) 0.5000 0.0140(13) Uani 1 2 d S TU P
C26 C 0.0789(4) 0.8671(4) -0.5000 0.0159(15) Uani 1 2 d S TU P
H26 H 0.1126 0.8592 -0.5000 0.019 Uiso 1 2 calc R U P
C27 C 0.3301(2) 0.4392(2) 0.8055(10) 0.0110(12) Uani 1 1 d . U .
C6 C 0.1947(4) 0.2257(4) 0.5000 0.0190(14) Uani 1 2 d S TU P
C15 C 0.0662(4) 0.5797(3) -0.5000 0.0125(15) Uani 1 2 d S TU P
H15 H 0.0908 0.5564 -0.5000 0.015 Uiso 1 2 calc R U P
C19 C -0.0150(3) 0.6005(3) -0.5000 0.0104(14) Uani 1 2 d S TU P
H19 H -0.0485 0.5918 -0.5000 0.013 Uiso 1 2 calc R U P
C5 C 0.1885(4) 0.3569(3) 0.5000 0.0104(14) Uani 1 2 d S TU P
H5 H 0.1639 0.3803 0.5000 0.012 Uiso 1 2 calc R U P
C14 C 0.0765(2) 0.4802(2) -0.1958(10) 0.0107(13) Uani 1 1 d . U .
N4 N 0.0291(3) 0.7458(3) -0.5000 0.0211(15) Uani 1 2 d S TU P
C7 C 0.1928(4) 0.1517(4) 0.5000 0.0202(14) Uani 1 2 d S TU P
C9 C 0.2554(4) 0.0872(4) 0.5000 0.0125(15) Uani 1 2 d S TU P
H9 H 0.2812 0.1094 0.5000 0.015 Uiso 1 2 calc R U P
C23 C -0.0049(4) 0.8456(4) -0.5000 0.0177(15) Uani 1 2 d S TU P
H23 H -0.0302 0.8229 -0.5000 0.021 Uiso 1 2 calc R U P
C22 C 0.0437(4) 0.8318(4) -0.5000 0.0180(14) Uani 1 2 d S TU P
C16 C 0.0803(4) 0.6256(3) -0.5000 0.0145(15) Uani 1 2 d S TU P
H16 H 0.1140 0.6335 -0.5000 0.017 Uiso 1 2 calc R U P
C2 C 0.2580(4) 0.2893(4) 0.5000 0.0122(15) Uani 1 2 d S TU P
H2 H 0.2832 0.2666 0.5000 0.015 Uiso 1 2 calc R U P
C4 C 0.1741(4) 0.3105(3) 0.5000 0.0115(15) Uani 1 2 d S TU P
H4 H 0.1403 0.3027 0.5000 0.014 Uiso 1 2 calc R U P
C25 C 0.0651(4) 0.9128(3) -0.5000 0.0138(15) Uani 1 2 d S TU P
H25 H 0.0897 0.9363 -0.5000 0.017 Uiso 1 2 calc R U P
C18 C -0.0035(4) 0.6469(3) -0.5000 0.0132(15) Uani 1 2 d S TU P
H18 H -0.0287 0.6697 -0.5000 0.016 Uiso 1 2 calc R U P
C21 C 0.0591(4) 0.7833(4) -0.5000 0.0218(14) Uani 1 2 d S TU P
C1 C 0.2690(4) 0.3360(3) 0.5000 0.0099(14) Uani 1 2 d S TU P
H1 H 0.3025 0.3448 0.5000 0.012 Uiso 1 2 calc R U P
C20 C 0.0588(4) 0.7099(4) -0.5000 0.0223(14) Uani 1 2 d S TU P
N3 N 0.1054(4) 0.7725(3) -0.5000 0.0302(16) Uani 1 2 d S TU P
N2 N 0.1042(4) 0.7248(3) -0.5000 0.0303(16) Uani 1 2 d S TU P
H2A H 0.1302 0.7067 -0.5000 0.036 Uiso 1 2 calc R U P
N10 N 0.1486(4) 0.2118(3) 0.5000 0.0312(16) Uani 1 2 d S TU P
H10A H 0.1230 0.2305 0.5000 0.037 Uiso 1 2 calc R U P
N11 N 0.1466(4) 0.1643(3) 0.5000 0.0329(16) Uani 1 2 d S TU P
O2 O 0.0686(3) 0.2615(3) 0.3595(16) 0.018(2) Uani 0.5 1 d . . P
H2B H 0.0464 0.2456 0.3062 0.021 Uiso 0.5 1 d R U P
H2C H 0.0747 0.2874 0.3062 0.021 Uiso 0.5 1 d R U P
O4 O 0.2322(6) 0.1025(5) 0.0000 0.071(4) Uani 1 2 d S TU P
C40 C 0.2547(5) 0.3315(5) 0.0000 0.0324(19) Uani 1 2 d S TU P
C36 C 0.1795(11) 0.2902(8) 0.0000 0.0278(19) Uani 0.5 2 d S TU P
C41 C 0.2055(5) 0.3308(4) 0.0000 0.0291(18) Uani 1 2 d S TU P
C39 C 0.2801(11) 0.2897(9) 0.0000 0.0335(19) Uani 0.5 2 d S TU P
C38 C 0.2494(6) 0.2480(6) 0.0000 0.041(2) Uani 1 2 d S TU P
C42 C 0.3314(10) 0.2752(9) 0.0000 0.032(2) Uani 0.5 2 d S TU P
N20 N 0.4035(8) 0.2434(7) 0.0000 0.032(2) Uani 0.5 2 d S TU P
N19 N 0.3528(9) 0.2365(8) 0.0000 0.034(2) Uani 0.5 2 d S TU P
H19A H 0.3382 0.2092 0.0000 0.041 Uiso 0.5 2 calc R U P
N21 N 0.3647(8) 0.3094(7) 0.0000 0.029(2) Uani 0.5 2 d S TU P
C43 C 0.3984(10) 0.2929(8) 0.0000 0.027(2) Uani 0.5 2 d S TU P
C37 C 0.2053(6) 0.2489(5) 0.0000 0.039(2) Uani 1 2 d S TU P
N22 N 0.5400(7) 0.3614(7) 0.0000 0.025(2) Uani 0.5 2 d S TU P
C47 C 0.4987(9) 0.3847(8) 0.0000 0.024(2) Uani 0.5 2 d S TU P
C46 C 0.5384(9) 0.3159(8) 0.0000 0.023(2) Uani 0.5 2 d S TU P
C48 C 0.4541(9) 0.3637(8) 0.0000 0.023(2) Uani 0.5 2 d S TU P
C44 C 0.4556(9) 0.3155(8) 0.0000 0.023(2) Uani 0.5 2 d S TU P
C34 C 0.0668(11) 0.2965(8) 0.0000 0.023(2) Uani 0.5 2 d S TU P
N17 N 0.1066(9) 0.2390(7) 0.0000 0.028(2) Uani 0.5 2 d S TU P
C35 C 0.1292(10) 0.2802(8) 0.0000 0.027(2) Uani 0.5 2 d S TU P
C31 C 0.0037(12) 0.3221(10) 0.0000 0.038(3) Uani 0.5 2 d S TU P
C32 C 0.0083(12) 0.3704(10) 0.0000 0.039(3) Uani 0.5 2 d S TU P
H32 H 0.0388 0.3862 0.0000 0.047 Uiso 0.5 2 calc R U P
N16 N 0.0582(8) 0.2492(7) 0.0000 0.027(2) Uani 0.5 2 d S TU P
N18 N 0.0925(9) 0.3120(7) 0.0000 0.025(2) Uani 0.5 2 d S TU P
N15 N -0.0815(10) 0.3702(9) 0.0000 0.040(3) Uani 0.5 2 d S TU P
C30 C -0.0376(12) 0.3002(11) 0.0000 0.039(3) Uani 0.5 2 d S TU P
H30 H -0.0382 0.2671 0.0000 0.046 Uiso 0.5 2 calc R U P
C33 C -0.0371(12) 0.3935(11) 0.0000 0.040(3) Uani 0.5 2 d S TU P
H33 H -0.0373 0.4266 0.0000 0.048 Uiso 0.5 2 calc R U P
C29 C -0.0810(12) 0.3249(11) 0.0000 0.039(3) Uani 0.5 2 d S TU P
H29 H -0.1110 0.3083 0.0000 0.047 Uiso 0.5 2 calc R U P
O3 O 0.3165(7) 0.1411(6) 0.0000 0.145(9) Uani 1 2 d S TU P
C49 C 0.2303(10) 0.0526(7) 0.0000 0.075(6) Uani 1 2 d S TU P
O5 O 0.1405(6) 0.1368(6) 0.0000 0.134(9) Uani 1 2 d S TU P
C45 C 0.4966(18) 0.2931(18) 0.0000 0.022(2) Uani 0.25 2 d S TU P
C45A C 0.4902(18) 0.3192(18) 0.0000 0.022(2) Uani 0.25 2 d S TU P
O1 O 0.1833(4) 0.6802(4) -0.3444(16) 0.021(2) Uani 0.5 1 d . . P
H1A H 0.2045 0.6972 -0.2905 0.025 Uiso 0.5 1 d R U P
H1B H 0.1779 0.6543 -0.2905 0.025 Uiso 0.5 1 d R U P

loop_
_atom_site_aniso_label
_atom_site_aniso_U_11
_atom_site_aniso_U_22
_atom_site_aniso_U_33
_atom_site_aniso_U_23
_atom_site_aniso_U_13
_atom_site_aniso_U_12
Pt2 0.0052(3) 0.0124(3) 0.0041(3) 0.000 0.000 -0.00276(14)
Pt1 0.0036(2) 0.0115(3) 0.0037(3) 0.000 0.000 0.00200(14)
Fe1 0.0021(10) 0.0053(10) 0.0042(10) 0.000 0.000 0.0016(8)
Fe3 0.0050(10) 0.0047(10) 0.0047(10) 0.000 0.000 -0.0022(8)
Fe2 0.0030(7) 0.0042(7) 0.0028(7) 0.000 0.000 -0.0001(5)
N6 0.011(3) 0.010(2) 0.007(3) 0.001(2) 0.002(2) 0.001(2)
N8 0.008(2) 0.009(2) 0.008(3) 0.002(2) 0.002(2) 0.0011(19)
N13 0.003(3) 0.009(3) 0.015(3) 0.000 0.000 0.001(2)
N1 0.004(3) 0.010(3) 0.017(3) 0.000 0.000 0.001(2)
N5 0.006(3) 0.012(3) 0.024(3) 0.000 0.000 0.000(2)
N14 0.012(2) 0.015(3) 0.011(3) 0.002(2) -0.003(2) -0.001(2)
N9 0.009(3) 0.005(3) 0.013(3) 0.000 0.000 -0.001(2)
N7 0.008(2) 0.007(2) 0.009(3) 0.002(2) 0.001(2) 0.001(2)
N12 0.009(3) 0.007(3) 0.035(3) 0.000 0.000 0.001(2)
C13 0.010(3) 0.008(3) 0.012(3) -0.001(2) 0.006(2) 0.001(2)
C3 0.011(3) 0.008(3) 0.022(3) 0.000 0.000 -0.001(2)
C24 0.006(3) 0.016(3) 0.028(3) 0.000 0.000 -0.001(3)
C17 0.010(3) 0.012(3) 0.029(3) 0.000 0.000 -0.001(2)
C12 0.008(3) 0.009(3) 0.020(3) 0.000 0.000 0.000(3)
C11 0.004(3) 0.008(3) 0.015(3) 0.000 0.000 -0.001(3)
C28 0.012(3) 0.014(3) 0.011(3) 0.004(2) 0.002(2) 0.001(2)
C10 0.005(3) 0.010(3) 0.016(3) 0.000 0.000 0.000(3)
C8 0.009(3) 0.010(3) 0.024(3) 0.000 0.000 0.001(2)
C26 0.009(3) 0.012(3) 0.027(3) 0.000 0.000 0.000(3)
C27 0.009(3) 0.010(3) 0.013(3) 0.002(2) 0.006(2) 0.001(2)
C6 0.012(3) 0.008(3) 0.037(3) 0.000 0.000 0.000(2)
C15 0.006(3) 0.012(3) 0.020(3) 0.000 0.000 0.001(3)
C19 0.004(3) 0.010(3) 0.017(3) 0.000 0.000 0.000(3)
C5 0.009(3) 0.007(3) 0.015(3) 0.000 0.000 0.002(3)
C14 0.012(3) 0.011(3) 0.010(3) 0.000(2) 0.004(2) 0.002(2)
N4 0.010(3) 0.010(3) 0.043(3) 0.000 0.000 -0.001(2)
C7 0.011(3) 0.009(3) 0.040(3) 0.000 0.000 0.000(2)
C9 0.007(3) 0.012(3) 0.019(3) 0.000 0.000 0.001(3)
C23 0.007(3) 0.015(3) 0.031(3) 0.000 0.000 0.000(3)
C22 0.010(3) 0.012(3) 0.032(3) 0.000 0.000 0.001(2)
C16 0.008(3) 0.012(3) 0.024(3) 0.000 0.000 0.002(3)
C2 0.010(3) 0.009(3) 0.017(3) 0.000 0.000 0.001(3)
C4 0.009(3) 0.007(3) 0.018(3) 0.000 0.000 -0.001(3)
C25 0.007(3) 0.011(3) 0.023(3) 0.000 0.000 -0.001(3)
C18 0.007(3) 0.011(3) 0.022(3) 0.000 0.000 -0.001(3)
C21 0.011(3) 0.011(3) 0.043(3) 0.000 0.000 0.000(2)
C1 0.009(3) 0.008(3) 0.013(3) 0.000 0.000 0.001(3)
C20 0.012(3) 0.011(3) 0.044(3) 0.000 0.000 -0.001(2)
N3 0.018(3) 0.013(3) 0.060(4) 0.000 0.000 -0.002(3)
N2 0.017(3) 0.013(3) 0.061(4) 0.000 0.000 -0.001(3)
N10 0.019(3) 0.013(3) 0.062(4) 0.000 0.000 0.002(3)
N11 0.018(3) 0.014(3) 0.066(4) 0.000 0.000 -0.001(3)
O2 0.010(5) 0.013(5) 0.030(6) 0.003(5) -0.001(5) -0.003(4)
O4 0.086(9) 0.057(8) 0.069(9) 0.000 0.000 -0.007(7)
C40 0.046(4) 0.034(4) 0.018(4) 0.000 0.000 0.000(3)
C36 0.046(4) 0.026(4) 0.011(4) 0.000 0.000 -0.001(3)
C41 0.045(4) 0.028(4) 0.014(4) 0.000 0.000 -0.001(3)
C39 0.045(4) 0.035(4) 0.021(4) 0.000 0.000 0.005(3)
C38 0.058(4) 0.041(4) 0.024(4) 0.000 0.000 0.008(4)
C42 0.039(4) 0.028(4) 0.029(4) 0.000 0.000 0.001(4)
N20 0.034(5) 0.025(4) 0.038(5) 0.000 0.000 -0.001(4)
N19 0.037(5) 0.027(4) 0.038(5) 0.000 0.000 -0.001(4)
N21 0.036(5) 0.023(4) 0.027(5) 0.000 0.000 -0.003(4)
C43 0.031(4) 0.021(4) 0.030(4) 0.000 0.000 -0.003(4)
C37 0.058(4) 0.038(4) 0.022(4) 0.000 0.000 0.000(4)
N22 0.026(5) 0.024(5) 0.025(5) 0.000 0.000 -0.001(4)
C47 0.025(5) 0.023(5) 0.024(5) 0.000 0.000 0.000(4)
C46 0.026(5) 0.021(4) 0.023(5) 0.000 0.000 -0.001(4)
C48 0.027(5) 0.020(4) 0.023(5) 0.000 0.000 -0.001(4)
C44 0.028(4) 0.019(4) 0.024(4) 0.000 0.000 -0.001(4)
C34 0.048(6) 0.017(5) 0.005(5) 0.000 0.000 0.007(5)
N17 0.048(5) 0.024(4) 0.012(4) 0.000 0.000 0.005(4)
C35 0.047(5) 0.024(4) 0.010(4) 0.000 0.000 0.004(4)
C31 0.059(8) 0.044(7) 0.011(6) 0.000 0.000 0.000(6)
C32 0.060(8) 0.045(7) 0.012(6) 0.000 0.000 0.002(6)
N16 0.048(6) 0.021(5) 0.011(5) 0.000 0.000 0.005(5)
N18 0.048(6) 0.022(5) 0.006(4) 0.000 0.000 0.011(4)
N15 0.059(8) 0.048(7) 0.014(6) 0.000 0.000 0.003(6)
C30 0.059(8) 0.045(7) 0.012(6) 0.000 0.000 0.000(6)
C33 0.060(8) 0.046(7) 0.014(6) 0.000 0.000 0.002(6)
C29 0.058(8) 0.047(7) 0.013(6) 0.000 0.000 0.002(6)
O3 0.107(14) 0.057(9) 0.27(3) 0.000 0.000 -0.016(10)
C49 0.14(2) 0.040(10) 0.040(10) 0.000 0.000 -0.023(12)
O5 0.070(10) 0.064(10) 0.27(3) 0.000 0.000 0.008(8)
C45 0.025(5) 0.019(5) 0.022(5) 0.000 0.000 -0.001(4)
C45A 0.025(5) 0.019(4) 0.022(5) 0.000 0.000 -0.001(4)
O1 0.011(5) 0.022(5) 0.029(6) 0.001(5) 0.002(5) 0.000(4)

loop_
_atom_type_symbol
_atom_type_description
_atom_type_scat_dispersion_real
_atom_type_scat_dispersion_imag
_atom_type_scat_source
C C 0.0181 0.0091 'International Tables Vol C Tables 4.2.6.8 and 6.1.1.4'
H H 0.0000 0.0000 'International Tables Vol C Tables 4.2.6.8 and 6.1.1.4'
Fe Fe -1.1336 3.1974 'International Tables Vol C Tables 4.2.6.8 and 6.1.1.4'
N N 0.0311 0.0180 'International Tables Vol C Tables 4.2.6.8 and 6.1.1.4'
O O 0.0492 0.0322 'International Tables Vol C Tables 4.2.6.8 and 6.1.1.4'
Pt Pt -4.5932 6.9264 'International Tables Vol C Tables 4.2.6.8 and 6.1.1.4'

loop_
_geom_angle_atom_site_label_1
_geom_angle_atom_site_label_2
_geom_angle_atom_site_label_3
_geom_angle
_geom_angle_site_symmetry_1
_geom_angle_site_symmetry_3
C28 Pt2 C28 86.1(4) . 6_557
C28 Pt2 C27 177.0(3) . .
C28 Pt2 C27 92.2(3) 6_557 .
C28 Pt2 C27 92.2(3) . 6_557
C28 Pt2 C27 177.0(3) 6_557 6_557
C27 Pt2 C27 89.4(4) . 6_557
C13 Pt1 C13 90.5(4) . 6
C13 Pt1 C14 179.9(3) . .
C13 Pt1 C14 89.6(3) 6 .
C13 Pt1 C14 89.6(3) . 6
C13 Pt1 C14 179.9(3) 6 6
C14 Pt1 C14 90.3(4) . 6
N6 Fe1 N6 180.0 . 5_564
N6 Fe1 N6 90.6(3) . 6_554
N6 Fe1 N6 89.4(3) 5_564 6_554
N6 Fe1 N6 89.4(3) . 2_565
N6 Fe1 N6 90.6(3) 5_564 2_565
N6 Fe1 N6 180.0(4) 6_554 2_565
N6 Fe1 N1 90.3(2) . 5_564
N6 Fe1 N1 89.7(2) 5_564 5_564
N6 Fe1 N1 90.3(2) 6_554 5_564
N6 Fe1 N1 89.7(2) 2_565 5_564
N6 Fe1 N1 89.7(2) . .
N6 Fe1 N1 90.3(2) 5_564 .
N6 Fe1 N1 89.7(2) 6_554 .
N6 Fe1 N1 90.3(2) 2_565 .
N1 Fe1 N1 180.0 5_564 .
N14 Fe3 N14 91.2(3) 5_668 6_558
N14 Fe3 N14 88.8(3) 5_668 2_665
N14 Fe3 N14 180.0 6_558 2_665
N14 Fe3 N14 180.0 5_668 .
N14 Fe3 N14 88.8(3) 6_558 .
N14 Fe3 N14 91.2(3) 2_665 .
N14 Fe3 N5 91.5(2) 5_668 3_546
N14 Fe3 N5 88.5(2) 6_558 3_546
N14 Fe3 N5 91.5(2) 2_665 3_546
N14 Fe3 N5 88.5(2) . 3_546
N14 Fe3 N5 88.5(2) 5_668 7_677
N14 Fe3 N5 91.5(2) 6_558 7_677
N14 Fe3 N5 88.5(2) 2_665 7_677
N14 Fe3 N5 91.5(2) . 7_677
N5 Fe3 N5 180.0 3_546 7_677
N7 Fe2 N7 90.6(3) 6_556 .
N7 Fe2 N8 89.3(2) 6_556 .
N7 Fe2 N8 176.7(2) . .
N7 Fe2 N8 176.7(2) 6_556 6_556
N7 Fe2 N8 89.3(2) . 6_556
N8 Fe2 N8 90.7(3) . 6_556
N7 Fe2 N9 90.0(2) 6_556 .
N7 Fe2 N9 90.0(2) . .
N8 Fe2 N9 93.3(2) . .
N8 Fe2 N9 93.3(2) 6_556 .
N7 Fe2 N13 89.5(2) 6_556 3_556
N7 Fe2 N13 89.5(2) . 3_556
N8 Fe2 N13 87.2(2) . 3_556
N8 Fe2 N13 87.2(2) 6_556 3_556
N9 Fe2 N13 179.4(3) . 3_556
C14 N6 Fe1 179.8(7) . .
C27 N8 Fe2 161.0(5) . .
C11 N13 C10 117.6(8) . .
C11 N13 Fe2 121.1(6) . 3_546
C10 N13 Fe2 121.3(7) . 3_546
C15 N1 C19 116.8(8) . .
C15 N1 Fe1 122.4(7) . .
C19 N1 Fe1 120.8(6) . .
C24 N5 C25 117.7(9) . .
C24 N5 Fe3 123.3(7) . 3_556
C25 N5 Fe3 119.0(6) . 3_556
C28 N14 Fe3 148.8(5) . .
C5 N9 C1 116.6(8) . .
C5 N9 Fe2 120.5(7) . .
C1 N9 Fe2 122.9(7) . .
C13 N7 Fe2 179.6(6) . .
C6 N12 C7 104.4(9) . .
N7 C13 Pt1 179.3(6) . .
C4 C3 C2 117.6(9) . .
C4 C3 C6 120.8(9) . .
C2 C3 C6 121.6(9) . .
N5 C24 C23 123.2(10) . .
N5 C24 H24 118.4 . .
C23 C24 H24 118.4 . .
C18 C17 C16 117.2(9) . .
C18 C17 C20 121.5(9) . .
C16 C17 C20 121.3(9) . .
C8 C12 C11 120.9(9) . .
C8 C12 H12 119.5 . .
C11 C12 H12 119.5 . .
N13 C11 C12 122.4(9) . .
N13 C11 H11 118.8 . .
C12 C11 H11 118.8 . .
N14 C28 Pt2 176.1(6) . .
N13 C10 C9 122.4(10) . .
N13 C10 H10 118.8 . .
C9 C10 H10 118.8 . .
C12 C8 C9 116.7(9) . .
C12 C8 C7 120.1(9) . .
C9 C8 C7 123.2(9) . .
C25 C26 C22 120.3(10) . .
C25 C26 H26 119.9 . .
C22 C26 H26 119.9 . .
N8 C27 Pt2 170.4(6) . .
N12 C6 N10 109.8(9) . .
N12 C6 C3 127.3(10) . .
N10 C6 C3 122.9(9) . .
N1 C15 C16 123.2(9) . .
N1 C15 H15 118.4 . .
C16 C15 H15 118.4 . .
N1 C19 C18 123.0(9) . .
N1 C19 H19 118.5 . .
C18 C19 H19 118.5 . .
N9 C5 C4 123.2(9) . .
N9 C5 H5 118.4 . .
C4 C5 H5 118.4 . .
N6 C14 Pt1 179.5(6) . .
C20 N4 C21 104.3(9) . .
N11 C7 N12 112.2(9) . .
N11 C7 C8 121.2(9) . .
N12 C7 C8 126.5(9) . .
C10 C9 C8 120.1(10) . .
C10 C9 H9 120.0 . .
C8 C9 H9 120.0 . .
C24 C23 C22 119.4(10) . .
C24 C23 H23 120.3 . .
C22 C23 H23 120.3 . .
C23 C22 C26 117.2(10) . .
C23 C22 C21 123.4(10) . .
C26 C22 C21 119.5(9) . .
C15 C16 C17 119.9(9) . .
C15 C16 H16 120.1 . .
C17 C16 H16 120.1 . .
C1 C2 C3 118.9(9) . .
C1 C2 H2 120.5 . .
C3 C2 H2 120.5 . .
C3 C4 C5 119.6(9) . .
C3 C4 H4 120.2 . .
C5 C4 H4 120.2 . .
N5 C25 C26 122.3(9) . .
N5 C25 H25 118.9 . .
C26 C25 H25 118.9 . .
C19 C18 C17 119.9(10) . .
C19 C18 H18 120.1 . .
C17 C18 H18 120.1 . .
N3 C21 N4 113.7(9) . .
N3 C21 C22 120.6(10) . .
N4 C21 C22 125.7(10) . .
N9 C1 C2 124.0(10) . .
N9 C1 H1 118.0 . .
C2 C1 H1 118.0 . .
N4 C20 N2 109.4(9) . .
N4 C20 C17 126.7(10) . .
N2 C20 C17 123.9(10) . .
C21 N3 N2 102.3(9) . .
C20 N2 N3 110.3(10) . .
C20 N2 H2A 124.8 . .
N3 N2 H2A 124.8 . .
C6 N10 N11 109.7(9) . .
C6 N10 H10A 125.1 . .
N11 N10 H10A 125.1 . .
C7 N11 N10 103.8(9) . .
H2B O2 H2C 113.8 . .
C41 C40 C39 119.2(17) . .
C41 C36 C37 118(2) . .
C41 C36 C35 133(2) . .
C37 C36 C35 109(2) . .
C40 C41 C36 122.3(17) . .
C40 C39 C38 115(2) . .
C40 C39 C42 136(2) . .
C38 C39 C42 109(2) . .
C37 C38 C39 123.9(18) . .
N19 C42 N21 109(2) . .
N19 C42 C39 134(3) . .
N21 C42 C39 117(2) . .
N19 C42 C43 77.5(19) . .
N21 C42 C43 31.6(13) . .
C39 C42 C43 148(2) . .
N19 N20 C43 92.4(19) . .
C42 N19 N20 110(2) . .
C42 N19 H19A 125.1 . .
N20 N19 H19A 125.1 . .
C43 N21 C42 106(2) . .
N21 C43 N20 123(3) . .
N21 C43 C44 130(2) . .
N20 C43 C44 107(2) . .
N21 C43 C42 42.6(17) . .
N20 C43 C42 80.3(17) . .
C44 C43 C42 172.9(19) . .
C38 C37 C36 122.1(19) . .
C46 N22 C47 119(2) . .
C46 N22 C45A 46(2) . .
C47 N22 C45A 72(2) . .
N22 C47 C48 123(2) . .
N22 C47 C45A 66(2) . .
C48 C47 C45A 57(2) . .
N22 C46 C45 122(3) . .
N22 C46 C45A 88(3) . .
C45 C46 C45A 34(2) . .
N22 C46 N16 162(2) . 7_665
C45 C46 N16 77(3) . 7_665
C45A C46 N16 110(3) . 7_665
C47 C48 C44 115(2) . .
C47 C48 C45A 78(2) . .
C44 C48 C45A 36(2) . .
C45A C44 C45 36(3) . .
C45A C44 C48 85(4) . .
C45 C44 C48 121(3) . .
C45A C44 C43 164(4) . .
C45 C44 C43 128(3) . .
C48 C44 C43 111(2) . .
N18 C34 N16 132(3) . .
N18 C34 C35 48(2) . .
N16 C34 C35 84.6(18) . .
N18 C34 C31 125(3) . .
N16 C34 C31 103(2) . .
C35 C34 C31 172(2) . .
C35 N17 N16 105(2) . .
N17 C35 N18 105(2) . .
N17 C35 C36 129(2) . .
N18 C35 C36 126(2) . .
N17 C35 C34 77.6(18) . .
N18 C35 C34 26.9(12) . .
C36 C35 C34 153(2) . .
C30 C31 C32 124(3) . .
C30 C31 C34 128(3) . .
C32 C31 C34 108(3) . .
C31 C32 C33 113(3) . .
C31 C32 H32 123.6 . .
C33 C32 H32 123.6 . .
N17 N16 C34 93(2) . .
N17 N16 C46 93.9(16) . 7_565
C34 N16 C46 174(2) . 7_565
C34 N18 C35 105(3) . .
C29 N15 C33 118(3) . .
C31 C30 C29 120(3) . .
C31 C30 H30 119.9 . .
C29 C30 H30 119.9 . .
N15 C33 C32 123(3) . .
N15 C33 H33 118.4 . .
C32 C33 H33 118.4 . .
N15 C29 C30 121(3) . .
N15 C29 H29 119.3 . .
C30 C29 H29 119.3 . .
C45A C45 C44 47(5) . .
C45A C45 C46 74(6) . .
C44 C45 C46 121(4) . .
C45 C45A C44 97(7) . .
C45 C45A C46 73(6) . .
C44 C45A C46 169(6) . .
C45 C45A C48 155(7) . .
C44 C45A C48 59(3) . .
C46 C45A C48 132(4) . .
C45 C45A N22 118(6) . .
C44 C45A N22 145(5) . .
C46 C45A N22 46(2) . .
C48 C45A N22 86(3) . .
C45 C45A C47 160(7) . .
C44 C45A C47 103(4) . .
C46 C45A C47 87(3) . .
C48 C45A C47 44.8(18) . .
N22 C45A C47 41.4(15) . .
H1A O1 H1B 114.2 . .

loop_
_geom_bond_atom_site_label_1
_geom_bond_atom_site_label_2
_geom_bond_distance
_geom_bond_site_symmetry_2
Pt2 C28 1.978(7) .
Pt2 C28 1.978(7) 6_557
Pt2 C27 1.990(7) .
Pt2 C27 1.990(7) 6_557
Pt1 C13 1.986(7) .
Pt1 C13 1.986(7) 6
Pt1 C14 1.988(7) .
Pt1 C14 1.988(7) 6
Fe1 N6 1.928(6) .
Fe1 N6 1.928(6) 5_564
Fe1 N6 1.928(6) 6_554
Fe1 N6 1.928(6) 2_565
Fe1 N1 1.966(8) 5_564
Fe1 N1 1.966(8) .
Fe3 N14 2.151(6) 5_668
Fe3 N14 2.151(6) 6_558
Fe3 N14 2.151(6) 2_665
Fe3 N14 2.151(6) .
Fe3 N5 2.172(8) 3_546
Fe3 N5 2.172(8) 7_677
Fe2 N7 1.924(6) 6_556
Fe2 N7 1.924(6) .
Fe2 N8 1.940(6) .
Fe2 N8 1.940(6) 6_556
Fe2 N9 1.996(8) .
Fe2 N13 2.035(8) 3_556
N6 C14 1.154(9) .
N8 C27 1.155(9) .
N13 C11 1.338(12) .
N13 C10 1.359(13) .
N13 Fe2 2.035(8) 3_546
N1 C15 1.342(13) .
N1 C19 1.358(12) .
N5 C24 1.333(13) .
N5 C25 1.354(13) .
N5 Fe3 2.172(8) 3_556
N14 C28 1.153(9) .
N9 C5 1.334(13) .
N9 C1 1.350(13) .
N7 C13 1.156(9) .
N12 C6 1.314(14) .
N12 C7 1.369(13) .
C3 C4 1.383(14) .
C3 C2 1.394(14) .
C3 C6 1.485(14) .
C24 C23 1.377(15) .
C24 H24 0.9500 .
C17 C18 1.388(14) .
C17 C16 1.391(14) .
C17 C20 1.458(14) .
C12 C8 1.377(14) .
C12 C11 1.377(13) .
C12 H12 0.9500 .
C11 H11 0.9500 .
C10 C9 1.371(15) .
C10 H10 0.9500 .
C8 C9 1.400(14) .
C8 C7 1.464(14) .
C26 C25 1.364(14) .
C26 C22 1.394(15) .
C26 H26 0.9500 .
C6 N10 1.323(15) .
C15 C16 1.370(14) .
C15 H15 0.9500 .
C19 C18 1.368(14) .
C19 H19 0.9500 .
C5 C4 1.386(13) .
C5 H5 0.9500 .
N4 C20 1.311(14) .
N4 C21 1.351(14) .
C7 N11 1.314(15) .
C9 H9 0.9500 .
C23 C22 1.388(15) .
C23 H23 0.9500 .
C22 C21 1.453(14) .
C16 H16 0.9500 .
C2 C1 1.371(14) .
C2 H2 0.9500 .
C4 H4 0.9500 .
C25 H25 0.9500 .
C18 H18 0.9500 .
C21 N3 1.306(15) .
C1 H1 0.9500 .
C20 N2 1.314(15) .
N3 N2 1.366(13) .
N2 H2A 0.8800 .
N10 N11 1.361(14) .
N10 H10A 0.8800 .
O2 H2B 0.8500 .
O2 H2C 0.8499 .
O4 C49 1.43(2) .
C40 C41 1.348(19) .
C40 C39 1.38(3) .
C36 C41 1.36(3) .
C36 C37 1.38(3) .
C36 C35 1.41(4) .
C39 C38 1.46(3) .
C39 C42 1.46(4) .
C38 C37 1.21(2) .
C42 N19 1.25(3) .
C42 N21 1.34(3) .
C42 C43 1.90(4) .
N20 N19 1.40(3) .
N20 C43 1.42(3) .
N19 H19A 0.8800 .
N21 C43 1.04(3) .
C43 C44 1.70(4) .
N22 C46 1.31(3) .
N22 C47 1.31(3) .
N22 C45A 1.82(5) .
C47 C48 1.36(3) .
C47 C45A 1.89(6) .
C46 C45 1.32(6) .
C46 C45A 1.32(6) .
C46 N16 1.94(3) 7_665
C48 C44 1.38(3) .
C48 C45A 1.61(6) .
C44 C45A 0.95(5) .
C44 C45 1.29(6) .
C34 N18 0.83(3) .
C34 N16 1.37(3) .
C34 C35 1.77(4) .
C34 C31 1.88(4) .
N17 C35 1.33(3) .
N17 N16 1.36(3) .
C35 N18 1.36(3) .
C31 C30 1.29(4) .
C31 C32 1.39(4) .
C32 C33 1.41(4) .
C32 H32 0.9500 .
N16 C46 1.94(3) 7_565
N15 C29 1.30(4) .
N15 C33 1.39(4) .
C30 C29 1.38(4) .
C30 H30 0.9500 .
C33 H33 0.9500 .
C29 H29 0.9500 .
C45 C45A 0.77(5) .
O1 H1A 0.8500 .
O1 H1B 0.8501 .
